data_1530004
loop_
_publ_author_name
'Golovastikov, N.I.'
'Kazak, V.F.'

_publ_section_title
;
 The crystal structure of calcium chlorosilicate Ca2 Si O3 Cl2
;
_journal_name_full Kristallografiya
_journal_page_first 962
_journal_page_last 965
_journal_volume 22
_journal_year 1977
_chemical_formula_sum 'Ca2 Cl2 O3 Si'
_chemical_name_systematic 'Ca2 (Si O3 Cl2)'
_space_group_IT_number 79
_symmetry_space_group_name_Hall 'I 4'
_symmetry_space_group_name_H-M 'I 4'
_cell_angle_alpha 90
_cell_angle_beta 90
_cell_angle_gamma 90
_cell_formula_units_Z 8
_cell_length_a 10.698
_cell_length_b 10.698
_cell_length_c 9.345
_cell_volume 1069.509
_citation_journal_id_ASTM KRISAJ
_cod_data_source_file Golovastikov_KRISAJ_1977_246.cif
_cod_data_source_block Ca2Cl2O3Si1
_cod_original_formula_sum 'Ca2 Cl2 O3 Si1'
_cod_database_code 1530004

loop_
_symmetry_equiv_pos_as_xyz
x,y,z
-y,x,z
-x,-y,z
y,-x,z
x+1/2,y+1/2,z+1/2
-y+1/2,x+1/2,z+1/2
-x+1/2,-y+1/2,z+1/2
y+1/2,-x+1/2,z+1/2

loop_
_atom_site_label
_atom_site_type_symbol
_atom_site_fract_x
_atom_site_fract_y
_atom_site_fract_z
_atom_site_occupancy
_atom_site_U_iso_or_equiv
Ca2 Ca+2 0.2553 0.0804 0.2608 1 0.0
O1 O-2 0.1726 0.05 0.9939 1 0.0
Cl1 Cl-1 0.4176 0.242 0.9987 1 0.0
Si1 Si+4 0.1028 0.1874 0.9976 1 0.0
Cl3 Cl-1 0 0 0.7096 1 0.0
Ca1 Ca+2 0.2496 0.0804 0.7286 1 0.0
Cl4 Cl-1 0 0 0.289 1 0.0
Cl2 Cl-1 0 0.5 0.2687 1 0.0
O3 O-2 0.1356 0.2496 0.1484 1 0.0
O2 O-2 0.1371 0.2503 0.8458 1 0.0
